data_7015713
loop_
_publ_author_name
'Granum, David M.'
'Riedel, Paul J.'
'Crawford, Joshua A.'
'Mahle, Thomas K.'
'Wyss, Chelsea M.'
'Begej, Anastasia K.'
'Arulsamy, Navamoney'
'Pierce, Brad S.'
'Mehn, Mark P.'

_publ_section_title
;
 Synthesis and Characterization of Sterically Encumbered \b-Ketoiminate
 Complexes of Iron(ii) and Zinc(ii).
;
_journal_issue 22
_journal_name_full 'Dalton transactions (Cambridge, England : 2003)'
_journal_page_first 5881
_journal_page_last 5890
_journal_paper_doi 10.1039/c1dt10024f
_journal_volume 40
_journal_year 2011
_chemical_formula_moiety 'C53 H75 F6 Fe N3 O9 S2, C6 H6'
_chemical_formula_sum 'C59 H81 F6 Fe N3 O9 S2'
_chemical_formula_weight 1210.24
_chemical_name_systematic
;
?
;
_space_group_IT_number 2
_symmetry_cell_setting triclinic
_symmetry_space_group_name_Hall '-P 1'
_symmetry_space_group_name_H-M 'P -1'
_atom_sites_solution_hydrogens geom
_atom_sites_solution_primary direct
_atom_sites_solution_secondary difmap
_audit_creation_method SHELXL-97
_cell_angle_alpha 76.706(4)
_cell_angle_beta 86.343(4)
_cell_angle_gamma 83.931(4)
_cell_formula_units_Z 2
_cell_length_a 10.9902(9)
_cell_length_b 15.5889(13)
_cell_length_c 18.9999(15)
_cell_measurement_reflns_used 9984
_cell_measurement_temperature 150(2)
_cell_measurement_theta_max 31.79
_cell_measurement_theta_min 2.40
_cell_volume 3147.6(4)
_computing_cell_refinement 'Bruker SAINT'
_computing_data_collection 'Bruker APEX2'
_computing_data_reduction 'Bruker SAINT'
_computing_molecular_graphics 'Bruker SHELXTL'
_computing_publication_material 'Bruker SHELXTL'
_computing_structure_refinement 'SHELXL-97 (Sheldrick, 2008)'
_computing_structure_solution 'SHELXS-97 (Sheldrick, 2008)'
_diffrn_ambient_temperature 150(2)
_diffrn_measured_fraction_theta_full 0.994
_diffrn_measured_fraction_theta_max 0.994
_diffrn_measurement_device_type 'Bruker APEX-II CCD'
_diffrn_measurement_method '\f and \w scans'
_diffrn_radiation_monochromator graphite
_diffrn_radiation_source 'fine-focus sealed tube'
_diffrn_radiation_type MoK\a
_diffrn_radiation_wavelength 0.71073
_diffrn_reflns_av_R_equivalents 0.0335
_diffrn_reflns_av_sigmaI/netI 0.0418
_diffrn_reflns_limit_h_max 14
_diffrn_reflns_limit_h_min -14
_diffrn_reflns_limit_k_max 21
_diffrn_reflns_limit_k_min -21
_diffrn_reflns_limit_l_max 25
_diffrn_reflns_limit_l_min -25
_diffrn_reflns_number 37881
_diffrn_reflns_theta_full 28.70
_diffrn_reflns_theta_max 28.70
_diffrn_reflns_theta_min 1.92
_exptl_absorpt_coefficient_mu 0.378
_exptl_absorpt_correction_T_max 0.9310
_exptl_absorpt_correction_T_min 0.8919
_exptl_absorpt_correction_type multi-scan
_exptl_absorpt_process_details 'SADABS (Bruker AXS Inc., 2008)'
_exptl_crystal_colour yellow
_exptl_crystal_density_diffrn 1.277
_exptl_crystal_density_method 'not measured'
_exptl_crystal_description rectangular
_exptl_crystal_F_000 1280
_exptl_crystal_size_max 0.31
_exptl_crystal_size_mid 0.28
_exptl_crystal_size_min 0.19
_refine_diff_density_max 0.381
_refine_diff_density_min -0.361
_refine_diff_density_rms 0.050
_refine_ls_extinction_method none
_refine_ls_goodness_of_fit_ref 1.019
_refine_ls_hydrogen_treatment mixed
_refine_ls_matrix_type full
_refine_ls_number_parameters 964
_refine_ls_number_reflns 16149
_refine_ls_number_restraints 0
_refine_ls_restrained_S_all 1.019
_refine_ls_R_factor_all 0.0572
_refine_ls_R_factor_gt 0.0392
_refine_ls_shift/su_max 0.002
_refine_ls_shift/su_mean 0.000
_refine_ls_structure_factor_coef Fsqd
_refine_ls_weighting_details 'calc w=1/[\s^2^(Fo^2^)+(0.0457P)^2^+0.9551P] where P=(Fo^2^+2Fc^2^)/3'
_refine_ls_weighting_scheme calc
_refine_ls_wR_factor_gt 0.0937
_refine_ls_wR_factor_ref 0.1037
_reflns_number_gt 12469
_reflns_number_total 16149
_reflns_threshold_expression >2sigma(I)
_cod_data_source_file c1dt10024f.txt
_cod_data_source_block akb01
_cod_depositor_comments
;
The following automatic conversions were performed:
'_symmetry_cell_setting' value 'Triclinic' changed to 'triclinic'
according to '/home/saulius/struct/CIF-dictionaries/cif_core.dic'
dictionary named 'cif_core.dic' version 2.4.1 from 2010-06-29.

Automatic conversion script
Id: cif_fix_enum 1555 2011-01-17 13:19:09Z saulius 
;
_cod_original_sg_symbol_H-M P-1
_cod_database_code 7015713

loop_
_symmetry_equiv_pos_as_xyz
'x, y, z'
'-x, -y, -z'

loop_
_atom_site_label
_atom_site_type_symbol
_atom_site_fract_x
_atom_site_fract_y
_atom_site_fract_z
_atom_site_U_iso_or_equiv
_atom_site_adp_type
_atom_site_occupancy
_atom_site_symmetry_multiplicity
_atom_site_calc_flag
_atom_site_refinement_flags
_atom_site_disorder_assembly
_atom_site_disorder_group
Fe1 Fe 0.755163(19) 0.863361(14) 0.663400(11) 0.01974(6) Uani 1 1 d . . .
O1 O 0.66454(9) 0.75412(7) 0.70033(6) 0.0239(2) Uani 1 1 d . . .
O2 O 0.84546(9) 0.95925(7) 0.68556(5) 0.0232(2) Uani 1 1 d . . .
O3 O 0.76727(9) 0.87847(7) 0.55340(5) 0.0222(2) Uani 1 1 d . . .
O4 O 0.92251(10) 0.78184(8) 0.68429(7) 0.0330(3) Uani 1 1 d . . .
C1 C 0.49981(17) 0.78694(13) 0.61863(10) 0.0325(4) Uani 1 1 d . . .
H1A H 0.559(2) 0.7963(15) 0.5794(13) 0.049(6) Uiso 1 1 d . . .
H1B H 0.438(2) 0.7594(15) 0.6067(12) 0.046(6) Uiso 1 1 d . . .
H1C H 0.469(2) 0.8470(17) 0.6273(12) 0.053(6) Uiso 1 1 d . . .
C2 C 0.56087(14) 0.73374(11) 0.68553(8) 0.0242(3) Uani 1 1 d . . .
C3 C 0.50134(15) 0.66551(11) 0.73035(9) 0.0266(3) Uani 1 1 d . . .
H3 H 0.4282(18) 0.6557(13) 0.7161(10) 0.031(5) Uiso 1 1 d . . .
C4 C 0.54058(14) 0.61759(10) 0.79768(8) 0.0245(3) Uani 1 1 d . . .
N1 N 0.64707(12) 0.62808(9) 0.82210(7) 0.0225(3) Uani 1 1 d . . .
H1N H 0.6894(17) 0.6662(13) 0.7933(10) 0.026(5) Uiso 1 1 d . . .
C5 C 0.45928(18) 0.55410(14) 0.84419(10) 0.0338(4) Uani 1 1 d . . .
H5A H 0.502(2) 0.5149(17) 0.8804(13) 0.055(7) Uiso 1 1 d . . .
H5B H 0.392(3) 0.588(2) 0.8642(15) 0.080(9) Uiso 1 1 d . . .
H5C H 0.434(3) 0.5174(19) 0.8164(15) 0.076(9) Uiso 1 1 d . . .
C6 C 0.69562(14) 0.58555(10) 0.89151(8) 0.0223(3) Uani 1 1 d . . .
O7 O 0.58474(10) 0.94472(8) 0.67812(6) 0.0286(2) Uani 1 1 d . . .
S1 S 0.98488(4) 0.70884(3) 0.65598(2) 0.02839(9) Uani 1 1 d . . .
O5 O 0.96088(15) 0.71099(11) 0.58300(8) 0.0538(4) Uani 1 1 d . . .
O6 O 0.98622(16) 0.62513(10) 0.70524(9) 0.0562(4) Uani 1 1 d . . .
C52 C 1.14384(19) 0.73326(17) 0.65282(15) 0.0552(6) Uani 1 1 d . . .
F1 F 1.17922(13) 0.73603(15) 0.71671(11) 0.0994(7) Uani 1 1 d . . .
F2 F 1.15992(16) 0.80997(12) 0.60859(14) 0.1112(8) Uani 1 1 d . . .
F3 F 1.21722(12) 0.67185(11) 0.62862(9) 0.0754(4) Uani 1 1 d . . .
S2 S 0.57132(4) 0.96568(3) 0.74965(2) 0.02837(9) Uani 1 1 d . . .
O8 O 0.55364(15) 1.05760(10) 0.74872(8) 0.0497(4) Uani 1 1 d . . .
O9 O 0.65651(11) 0.91180(9) 0.79959(6) 0.0365(3) Uani 1 1 d . . .
C53 C 0.42417(16) 0.92486(14) 0.78391(10) 0.0376(4) Uani 1 1 d . . .
F4 F 0.42648(11) 0.83798(9) 0.79130(7) 0.0532(3) Uani 1 1 d . . .
F5 F 0.33598(10) 0.96303(10) 0.73897(6) 0.0541(3) Uani 1 1 d . . .
F6 F 0.39316(10) 0.94249(10) 0.84817(6) 0.0548(3) Uani 1 1 d . . .
C7 C 0.79123(14) 0.51787(10) 0.89380(8) 0.0246(3) Uani 1 1 d . . .
C8 C 0.84337(16) 0.48170(11) 0.95997(9) 0.0295(3) Uani 1 1 d . . .
H8 H 0.9111(18) 0.4366(13) 0.9639(10) 0.030(5) Uiso 1 1 d . . .
C9 C 0.80215(16) 0.51120(12) 1.02142(9) 0.0301(4) Uani 1 1 d . . .
H9 H 0.8387(18) 0.4837(14) 1.0666(11) 0.037(5) Uiso 1 1 d . . .
C10 C 0.70742(15) 0.57763(11) 1.01821(9) 0.0276(3) Uani 1 1 d . . .
H10 H 0.6809(18) 0.6016(13) 1.0617(11) 0.037(5) Uiso 1 1 d . . .
C11 C 0.65147(14) 0.61641(10) 0.95302(8) 0.0240(3) Uani 1 1 d . . .
C12 C 0.55058(15) 0.69137(11) 0.95095(9) 0.0280(3) Uani 1 1 d . . .
H12 H 0.5148(17) 0.7062(12) 0.9040(10) 0.028(5) Uiso 1 1 d . . .
C13 C 0.6026(2) 0.77392(13) 0.96274(12) 0.0377(4) Uani 1 1 d . . .
H13A H 0.665(2) 0.7921(16) 0.9271(13) 0.053(6) Uiso 1 1 d . . .
H13B H 0.537(2) 0.8229(16) 0.9599(12) 0.054(7) Uiso 1 1 d . . .
H13C H 0.639(2) 0.7630(15) 1.0125(13) 0.048(6) Uiso 1 1 d . . .
C14 C 0.44683(18) 0.66500(15) 1.00706(12) 0.0393(4) Uani 1 1 d . . .
H14A H 0.419(2) 0.6152(17) 1.0033(12) 0.048(6) Uiso 1 1 d . . .
H14B H 0.4763(19) 0.6550(14) 1.0560(12) 0.039(5) Uiso 1 1 d . . .
H14C H 0.379(2) 0.7150(16) 1.0017(12) 0.049(6) Uiso 1 1 d . . .
C15 C 0.83375(15) 0.48440(12) 0.82618(9) 0.0295(3) Uani 1 1 d . . .
H15 H 0.8274(18) 0.5353(14) 0.7838(11) 0.036(5) Uiso 1 1 d . . .
C16 C 0.7504(2) 0.41720(17) 0.81424(14) 0.0492(5) Uani 1 1 d . . .
H16A H 0.776(2) 0.3962(16) 0.7675(13) 0.052(6) Uiso 1 1 d . . .
H16B H 0.762(2) 0.3686(16) 0.8522(12) 0.043(6) Uiso 1 1 d . . .
H16C H 0.660(3) 0.4407(17) 0.8105(13) 0.061(7) Uiso 1 1 d . . .
C17 C 0.96717(19) 0.44663(16) 0.82677(12) 0.0422(5) Uani 1 1 d . . .
H17A H 1.021(2) 0.4856(16) 0.8354(12) 0.050(7) Uiso 1 1 d . . .
H17B H 0.989(2) 0.4331(15) 0.7782(13) 0.051(6) Uiso 1 1 d . . .
H17C H 0.984(2) 0.3913(17) 0.8633(14) 0.058(7) Uiso 1 1 d . . .
C18 C 0.98766(17) 1.00569(14) 0.58760(9) 0.0347(4) Uani 1 1 d . . .
H18A H 0.9756 0.9537 0.5689 0.052 Uiso 1 1 calc R . .
H18B H 1.0744 1.0164 0.5818 0.052 Uiso 1 1 calc R . .
H18C H 0.9384 1.0575 0.5607 0.052 Uiso 1 1 calc R . .
C19 C 0.94888(14) 0.98955(10) 0.66606(8) 0.0225(3) Uani 1 1 d . . .
C20 C 1.02456(14) 1.00874(11) 0.71546(8) 0.0238(3) Uani 1 1 d . . .
H20 H 1.0982(18) 1.0339(12) 0.6972(10) 0.028(5) Uiso 1 1 d . . .
C21 C 1.00203(13) 0.98986(10) 0.79023(8) 0.0219(3) Uani 1 1 d . . .
N2 N 0.90158(12) 0.95536(9) 0.82136(7) 0.0215(3) Uani 1 1 d . . .
H2N H 0.8473(19) 0.9472(13) 0.7939(11) 0.035(5) Uiso 1 1 d . . .
C22 C 1.09514(15) 1.00680(13) 0.83845(9) 0.0311(4) Uani 1 1 d . . .
H22A H 1.0534 1.0313 0.8776 0.047 Uiso 1 1 calc R . .
H22B H 1.1496 1.0491 0.8102 0.047 Uiso 1 1 calc R . .
H22C H 1.1433 0.9511 0.8591 0.047 Uiso 1 1 calc R . .
C23 C 0.88473(14) 0.91947(11) 0.89792(8) 0.0236(3) Uani 1 1 d . . .
C24 C 0.94651(15) 0.83681(11) 0.92731(8) 0.0271(3) Uani 1 1 d . . .
C25 C 0.92836(18) 0.80317(13) 1.00167(9) 0.0347(4) Uani 1 1 d . . .
H25 H 0.968(2) 0.7479(15) 1.0209(11) 0.041(6) Uiso 1 1 d . . .
C26 C 0.85247(19) 0.84951(14) 1.04356(9) 0.0382(4) Uani 1 1 d . . .
H26 H 0.839(2) 0.8262(16) 1.0923(14) 0.057(7) Uiso 1 1 d . . .
C27 C 0.79100(17) 0.92974(13) 1.01284(9) 0.0350(4) Uani 1 1 d . . .
H27 H 0.7361(19) 0.9617(14) 1.0414(11) 0.038(5) Uiso 1 1 d . . .
C28 C 0.80531(15) 0.96692(12) 0.93884(8) 0.0272(3) Uani 1 1 d . . .
C29 C 0.73888(16) 1.05578(12) 0.90503(10) 0.0337(4) Uani 1 1 d . . .
H29 H 0.7400(17) 1.0613(13) 0.8530(11) 0.031(5) Uiso 1 1 d . . .
C30 C 0.8012(3) 1.13182(17) 0.9199(2) 0.0640(7) Uani 1 1 d . . .
H30A H 0.893(3) 1.1299(19) 0.9009(15) 0.081(9) Uiso 1 1 d . . .
H30B H 0.753(2) 1.1911(18) 0.8983(13) 0.062(7) Uiso 1 1 d . . .
H30C H 0.798(2) 1.1267(18) 0.9691(15) 0.062(8) Uiso 1 1 d . . .
C31 C 0.6043(2) 1.06199(19) 0.92910(14) 0.0520(6) Uani 1 1 d . . .
H31A H 0.561(3) 1.013(2) 0.9233(16) 0.081(9) Uiso 1 1 d . . .
H31B H 0.593(2) 1.0625(16) 0.9786(15) 0.057(7) Uiso 1 1 d . . .
H31C H 0.561(2) 1.1182(18) 0.9003(14) 0.064(7) Uiso 1 1 d . . .
C32 C 1.02328(16) 0.78188(11) 0.88121(9) 0.0302(3) Uani 1 1 d . . .
H32 H 1.0353(17) 0.8199(13) 0.8327(11) 0.030(5) Uiso 1 1 d . . .
C33 C 0.9548(2) 0.70381(14) 0.87454(12) 0.0422(4) Uani 1 1 d . . .
H33A H 0.876(2) 0.7267(15) 0.8521(12) 0.045(6) Uiso 1 1 d . . .
H33B H 1.000(2) 0.6697(14) 0.8434(12) 0.041(6) Uiso 1 1 d . . .
H33C H 0.943(2) 0.6664(16) 0.9242(13) 0.054(7) Uiso 1 1 d . . .
C34 C 1.15065(19) 0.74976(15) 0.91001(13) 0.0433(5) Uani 1 1 d . . .
H34A H 1.196(2) 0.7987(17) 0.9150(13) 0.058(7) Uiso 1 1 d . . .
H34B H 1.147(2) 0.7103(16) 0.9577(13) 0.051(6) Uiso 1 1 d . . .
H34C H 1.196(2) 0.7187(17) 0.8751(14) 0.061(7) Uiso 1 1 d . . .
C35 C 0.66533(16) 1.02355(11) 0.51116(9) 0.0301(3) Uani 1 1 d . . .
H35A H 0.6236 1.0198 0.5588 0.045 Uiso 1 1 calc R . .
H35B H 0.6082 1.0519 0.4733 0.045 Uiso 1 1 calc R . .
H35C H 0.7354 1.0586 0.5074 0.045 Uiso 1 1 calc R . .
C36 C 0.70957(13) 0.93180(10) 0.50205(8) 0.0217(3) Uani 1 1 d . . .
C37 C 0.68791(15) 0.90780(11) 0.43816(8) 0.0262(3) Uani 1 1 d . . .
H37 H 0.6402(17) 0.9483(13) 0.4052(10) 0.029(5) Uiso 1 1 d . . .
C38 C 0.72830(16) 0.82666(11) 0.42099(9) 0.0301(3) Uani 1 1 d . . .
N3 N 0.80129(14) 0.76543(9) 0.46264(8) 0.0300(3) Uani 1 1 d . . .
H3N H 0.8228(19) 0.7769(14) 0.5010(12) 0.040(6) Uiso 1 1 d . . .
C39 C 0.6894(2) 0.80797(14) 0.35192(11) 0.0469(5) Uani 1 1 d . . .
H39A H 0.6667 0.7471 0.3612 0.070 Uiso 1 1 calc R . .
H39B H 0.7573 0.8153 0.3157 0.070 Uiso 1 1 calc R . .
H39C H 0.6189 0.8493 0.3339 0.070 Uiso 1 1 calc R . .
C40 C 0.84484(19) 0.68055(11) 0.44754(9) 0.0350(4) Uani 1 1 d . . .
C41 C 0.9415(2) 0.67461(12) 0.39761(10) 0.0418(5) Uani 1 1 d . . .
C42 C 0.9776(3) 0.59165(14) 0.38328(11) 0.0501(6) Uani 1 1 d . . .
H42 H 1.045(2) 0.5847(17) 0.3501(14) 0.063(7) Uiso 1 1 d . . .
C43 C 0.9211(3) 0.51796(14) 0.41786(12) 0.0557(6) Uani 1 1 d . . .
H43 H 0.949(2) 0.4611(16) 0.4081(12) 0.053(6) Uiso 1 1 d . . .
C44 C 0.8275(3) 0.52532(14) 0.46828(13) 0.0521(6) Uani 1 1 d . . .
H44 H 0.789(2) 0.4761(16) 0.4920(12) 0.049(6) Uiso 1 1 d . . .
C45 C 0.7879(2) 0.60653(13) 0.48525(11) 0.0420(5) Uani 1 1 d . . .
C46 C 0.6871(2) 0.61282(14) 0.54226(13) 0.0498(5) Uani 1 1 d . . .
H46 H 0.686(2) 0.6704(15) 0.5547(11) 0.044(6) Uiso 1 1 d . . .
C47 C 0.7096(3) 0.54251(18) 0.61205(16) 0.0841(10) Uani 1 1 d . . .
H47A H 0.7902 0.5470 0.6295 0.126 Uiso 1 1 calc R . .
H47B H 0.7069 0.4836 0.6025 0.126 Uiso 1 1 calc R . .
H47C H 0.6461 0.5519 0.6489 0.126 Uiso 1 1 calc R . .
C48 C 0.5615(3) 0.6120(3) 0.5133(2) 0.0936(11) Uani 1 1 d . . .
H48A H 0.5454 0.6644 0.4740 0.140 Uiso 1 1 calc R . .
H48B H 0.4989 0.6129 0.5524 0.140 Uiso 1 1 calc R . .
H48C H 0.5592 0.5584 0.4950 0.140 Uiso 1 1 calc R . .
C49 C 1.0122(2) 0.75307(14) 0.36239(12) 0.0525(6) Uani 1 1 d . . .
H49 H 0.966(2) 0.8047(15) 0.3696(11) 0.040(5) Uiso 1 1 d . . .
C50 C 1.0326(5) 0.7622(2) 0.28039(16) 0.1023(17) Uani 1 1 d . . .
H50A H 1.082(5) 0.817(3) 0.263(2) 0.153 Uiso 1 1 d . . .
H50B H 1.085(5) 0.715(3) 0.272(2) 0.153 Uiso 1 1 d . . .
H50C H 0.982(6) 0.775(4) 0.257(3) 0.153 Uiso 1 1 d . . .
C51 C 1.1304(3) 0.7481(2) 0.3999(2) 0.0867(10) Uani 1 1 d . . .
H51A H 1.1125 0.7468 0.4513 0.130 Uiso 1 1 calc R . .
H51B H 1.1740 0.8000 0.3778 0.130 Uiso 1 1 calc R . .
H51C H 1.1816 0.6941 0.3951 0.130 Uiso 1 1 calc R . .
C54 C 0.5123(3) 0.7132(2) 0.23605(15) 0.0668(7) Uani 1 1 d . . .
H54 H 0.438(3) 0.754(2) 0.2302(17) 0.089(10) Uiso 1 1 d . . .
C55 C 0.6161(2) 0.7203(2) 0.19117(14) 0.0646(7) Uani 1 1 d . . .
H55 H 0.620(3) 0.777(2) 0.1490(18) 0.102(11) Uiso 1 1 d . . .
C56 C 0.7139(3) 0.6570(2) 0.20386(14) 0.0630(7) Uani 1 1 d . . .
H56 H 0.788(3) 0.6633(19) 0.1740(16) 0.079(9) Uiso 1 1 d . . .
C57 C 0.7099(3) 0.5857(2) 0.26138(15) 0.0620(6) Uani 1 1 d . . .
H57 H 0.773(3) 0.5404(19) 0.2680(15) 0.069(8) Uiso 1 1 d . . .
C58 C 0.6062(3) 0.5776(2) 0.30579(16) 0.0691(8) Uani 1 1 d . . .
H58 H 0.608(3) 0.528(2) 0.3400(16) 0.074(9) Uiso 1 1 d . . .
C59 C 0.5075(3) 0.6411(2) 0.29279(17) 0.0731(9) Uani 1 1 d . . .
H59 H 0.439(3) 0.636(2) 0.3226(17) 0.091(10) Uiso 1 1 d . . .

loop_
_atom_site_aniso_label
_atom_site_aniso_U_11
_atom_site_aniso_U_22
_atom_site_aniso_U_33
_atom_site_aniso_U_23
_atom_site_aniso_U_13
_atom_site_aniso_U_12
Fe1 0.01881(10) 0.02212(11) 0.01746(10) -0.00205(8) -0.00056(7) -0.00356(8)
O1 0.0203(5) 0.0260(6) 0.0229(5) 0.0012(4) -0.0028(4) -0.0051(4)
O2 0.0223(5) 0.0277(6) 0.0212(5) -0.0074(4) 0.0027(4) -0.0072(4)
O3 0.0251(5) 0.0223(5) 0.0177(5) -0.0022(4) -0.0012(4) -0.0002(4)
O4 0.0240(6) 0.0344(7) 0.0423(7) -0.0140(6) -0.0069(5) 0.0041(5)
C1 0.0288(9) 0.0386(10) 0.0264(8) 0.0046(7) -0.0091(7) -0.0085(8)
C2 0.0224(7) 0.0277(8) 0.0216(7) -0.0027(6) -0.0029(6) -0.0026(6)
C3 0.0219(7) 0.0312(8) 0.0258(8) -0.0007(7) -0.0053(6) -0.0081(6)
C4 0.0247(7) 0.0242(8) 0.0239(7) -0.0030(6) 0.0001(6) -0.0053(6)
N1 0.0235(6) 0.0233(6) 0.0187(6) 0.0011(5) -0.0020(5) -0.0053(5)
C5 0.0326(9) 0.0364(10) 0.0297(9) 0.0036(8) -0.0024(7) -0.0142(8)
C6 0.0236(7) 0.0221(7) 0.0189(7) 0.0019(6) -0.0020(6) -0.0058(6)
O7 0.0250(6) 0.0362(6) 0.0221(5) -0.0040(5) 0.0014(4) 0.0010(5)
S1 0.02409(19) 0.0272(2) 0.0333(2) -0.00656(17) -0.00274(16) 0.00087(15)
O5 0.0594(9) 0.0603(10) 0.0433(8) -0.0231(7) -0.0201(7) 0.0230(8)
O6 0.0710(10) 0.0318(8) 0.0582(10) 0.0005(7) 0.0118(8) -0.0019(7)
C52 0.0271(10) 0.0597(15) 0.0805(17) -0.0231(13) 0.0034(10) 0.0017(9)
F1 0.0378(8) 0.1551(18) 0.1318(15) -0.0882(14) -0.0335(9) 0.0130(9)
F2 0.0611(10) 0.0704(11) 0.190(2) -0.0080(13) 0.0454(12) -0.0293(9)
F3 0.0323(7) 0.0913(11) 0.1057(12) -0.0410(10) 0.0096(7) 0.0141(7)
S2 0.02441(19) 0.0341(2) 0.02421(19) -0.00457(16) 0.00163(15) 0.00230(16)
O8 0.0612(9) 0.0383(8) 0.0498(8) -0.0154(7) 0.0048(7) 0.0020(7)
O9 0.0234(6) 0.0543(8) 0.0258(6) 0.0031(6) -0.0011(5) -0.0033(5)
C53 0.0240(8) 0.0574(13) 0.0272(9) -0.0066(8) 0.0008(7) 0.0069(8)
F4 0.0383(6) 0.0578(8) 0.0590(8) -0.0036(6) 0.0125(5) -0.0135(6)
F5 0.0239(5) 0.0917(10) 0.0388(6) -0.0049(6) -0.0055(4) 0.0108(6)
F6 0.0334(6) 0.0991(11) 0.0310(6) -0.0192(6) 0.0094(5) 0.0019(6)
C7 0.0255(7) 0.0225(7) 0.0236(7) 0.0000(6) 0.0004(6) -0.0050(6)
C8 0.0281(8) 0.0272(8) 0.0288(8) 0.0017(7) -0.0034(6) 0.0006(7)
C9 0.0307(8) 0.0323(9) 0.0230(8) 0.0042(7) -0.0059(6) -0.0037(7)
C10 0.0296(8) 0.0309(9) 0.0215(7) -0.0030(7) -0.0012(6) -0.0055(7)
C11 0.0244(7) 0.0238(8) 0.0226(7) -0.0012(6) -0.0013(6) -0.0050(6)
C12 0.0291(8) 0.0290(8) 0.0245(8) -0.0042(7) -0.0025(6) 0.0016(6)
C13 0.0428(11) 0.0284(9) 0.0404(11) -0.0071(8) 0.0049(9) -0.0029(8)
C14 0.0296(9) 0.0436(12) 0.0414(11) -0.0053(9) 0.0050(8) -0.0012(8)
C15 0.0308(8) 0.0300(9) 0.0266(8) -0.0059(7) 0.0012(6) -0.0003(7)
C16 0.0522(13) 0.0489(13) 0.0551(14) -0.0288(12) 0.0076(11) -0.0124(10)
C17 0.0371(10) 0.0477(12) 0.0372(11) -0.0078(9) 0.0011(8) 0.0122(9)
C18 0.0358(9) 0.0500(11) 0.0207(8) -0.0085(7) 0.0069(7) -0.0182(8)
C19 0.0250(7) 0.0222(7) 0.0199(7) -0.0043(6) 0.0029(6) -0.0037(6)
C20 0.0235(7) 0.0261(8) 0.0228(7) -0.0062(6) 0.0030(6) -0.0077(6)
C21 0.0220(7) 0.0213(7) 0.0229(7) -0.0063(6) -0.0004(6) -0.0023(6)
N2 0.0219(6) 0.0255(7) 0.0173(6) -0.0055(5) -0.0008(5) -0.0027(5)
C22 0.0292(8) 0.0414(10) 0.0257(8) -0.0100(7) -0.0017(6) -0.0113(7)
C23 0.0250(7) 0.0303(8) 0.0169(7) -0.0059(6) -0.0013(6) -0.0078(6)
C24 0.0279(8) 0.0310(8) 0.0232(8) -0.0049(6) -0.0031(6) -0.0069(6)
C25 0.0420(10) 0.0357(10) 0.0251(8) 0.0006(7) -0.0066(7) -0.0105(8)
C26 0.0491(11) 0.0495(12) 0.0178(8) -0.0051(8) -0.0005(7) -0.0187(9)
C27 0.0382(10) 0.0471(11) 0.0246(8) -0.0159(8) 0.0068(7) -0.0130(8)
C28 0.0273(8) 0.0348(9) 0.0229(7) -0.0111(7) 0.0024(6) -0.0097(7)
C29 0.0337(9) 0.0369(10) 0.0320(9) -0.0141(8) 0.0059(7) -0.0006(7)
C30 0.0632(17) 0.0386(13) 0.095(2) -0.0229(14) -0.0085(16) -0.0063(11)
C31 0.0382(11) 0.0628(16) 0.0521(14) -0.0147(12) 0.0098(10) 0.0061(11)
C32 0.0336(9) 0.0264(8) 0.0293(9) -0.0040(7) -0.0011(7) -0.0020(7)
C33 0.0510(12) 0.0378(11) 0.0412(11) -0.0141(9) 0.0022(9) -0.0111(9)
C34 0.0376(10) 0.0367(11) 0.0525(13) -0.0056(10) -0.0052(9) 0.0036(9)
C35 0.0375(9) 0.0239(8) 0.0263(8) -0.0035(6) -0.0024(7) 0.0042(7)
C36 0.0209(7) 0.0209(7) 0.0210(7) -0.0003(6) 0.0024(5) -0.0028(5)
C37 0.0296(8) 0.0261(8) 0.0208(7) -0.0007(6) -0.0056(6) 0.0001(6)
C38 0.0387(9) 0.0283(8) 0.0231(8) -0.0046(6) -0.0052(7) -0.0027(7)
N3 0.0432(8) 0.0237(7) 0.0236(7) -0.0075(6) -0.0075(6) 0.0027(6)
C39 0.0721(14) 0.0378(11) 0.0345(10) -0.0142(8) -0.0228(10) 0.0044(10)
C40 0.0559(11) 0.0236(8) 0.0263(8) -0.0086(7) -0.0098(8) 0.0038(8)
C41 0.0677(13) 0.0286(9) 0.0269(9) -0.0073(7) -0.0040(9) 0.0095(9)
C42 0.0808(16) 0.0361(11) 0.0318(10) -0.0125(9) -0.0026(10) 0.0126(10)
C43 0.0953(19) 0.0292(10) 0.0454(12) -0.0183(9) -0.0138(12) 0.0100(11)
C44 0.0830(17) 0.0257(10) 0.0506(13) -0.0122(9) -0.0103(12) -0.0055(10)
C45 0.0604(13) 0.0279(9) 0.0397(10) -0.0104(8) -0.0107(9) -0.0020(9)
C46 0.0632(14) 0.0292(10) 0.0582(13) -0.0110(10) 0.0025(11) -0.0109(9)
C47 0.121(3) 0.0470(15) 0.0693(18) 0.0013(13) 0.0329(17) 0.0077(15)
C48 0.0660(19) 0.117(3) 0.115(3) -0.052(2) 0.0040(18) -0.0324(19)
C49 0.0764(16) 0.0321(11) 0.0422(11) -0.0069(9) 0.0185(11) 0.0097(10)
C50 0.194(5) 0.0438(15) 0.0515(17) -0.0042(13) 0.058(2) 0.018(2)
C51 0.0717(19) 0.0596(18) 0.118(3) -0.0024(18) 0.0171(18) -0.0099(14)
C54 0.0524(15) 0.093(2) 0.0607(16) -0.0253(16) -0.0079(12) -0.0112(15)
C55 0.0565(15) 0.089(2) 0.0458(13) -0.0073(14) -0.0052(11) -0.0086(14)
C56 0.0529(15) 0.088(2) 0.0494(14) -0.0151(14) 0.0016(11) -0.0134(14)
C57 0.0654(17) 0.0666(17) 0.0595(16) -0.0205(13) -0.0066(13) -0.0142(14)
C58 0.092(2) 0.0648(18) 0.0546(16) -0.0109(14) 0.0001(15) -0.0343(17)
C59 0.0614(17) 0.100(2) 0.0675(18) -0.0326(18) 0.0155(14) -0.0339(17)

loop_
_atom_type_symbol
_atom_type_description
_atom_type_scat_dispersion_real
_atom_type_scat_dispersion_imag
_atom_type_scat_source
C C 0.0033 0.0016 'International Tables Vol C Tables 4.2.6.8 and 6.1.1.4'
H H 0.0000 0.0000 'International Tables Vol C Tables 4.2.6.8 and 6.1.1.4'
N N 0.0061 0.0033 'International Tables Vol C Tables 4.2.6.8 and 6.1.1.4'
O O 0.0106 0.0060 'International Tables Vol C Tables 4.2.6.8 and 6.1.1.4'
F F 0.0171 0.0103 'International Tables Vol C Tables 4.2.6.8 and 6.1.1.4'
S S 0.1246 0.1234 'International Tables Vol C Tables 4.2.6.8 and 6.1.1.4'
Fe Fe 0.3463 0.8444 'International Tables Vol C Tables 4.2.6.8 and 6.1.1.4'

loop_
_geom_angle_atom_site_label_1
_geom_angle_atom_site_label_2
_geom_angle_atom_site_label_3
_geom_angle
_geom_angle_site_symmetry_1
_geom_angle_site_symmetry_3
_geom_angle_publ_flag
O2 Fe1 O1 148.58(4) . . ?
O2 Fe1 O3 106.57(4) . . ?
O1 Fe1 O3 104.73(4) . . ?
O2 Fe1 O4 85.47(5) . . ?
O1 Fe1 O4 88.53(5) . . ?
O3 Fe1 O4 96.15(5) . . ?
O2 Fe1 O7 87.68(4) . . ?
O1 Fe1 O7 88.72(5) . . ?
O3 Fe1 O7 101.68(4) . . ?
O4 Fe1 O7 162.08(5) . . ?
C2 O1 Fe1 132.26(10) . . ?
C19 O2 Fe1 135.45(10) . . ?
C36 O3 Fe1 132.51(10) . . ?
S1 O4 Fe1 134.90(7) . . ?
C2 C1 H1A 109.5(14) . . ?
C2 C1 H1B 111.7(14) . . ?
H1A C1 H1B 109.0(19) . . ?
C2 C1 H1C 108.4(13) . . ?
H1A C1 H1C 107.0(19) . . ?
H1B C1 H1C 111(2) . . ?
O1 C2 C3 122.20(14) . . ?
O1 C2 C1 118.74(14) . . ?
C3 C2 C1 119.04(14) . . ?
C4 C3 C2 125.04(15) . . ?
C4 C3 H3 118.1(12) . . ?
C2 C3 H3 116.6(12) . . ?
N1 C4 C3 121.59(14) . . ?
N1 C4 C5 119.20(14) . . ?
C3 C4 C5 119.20(15) . . ?
C4 N1 C6 126.96(13) . . ?
C4 N1 H1N 115.1(12) . . ?
C6 N1 H1N 117.9(12) . . ?
C4 C5 H5A 111.6(15) . . ?
C4 C5 H5B 108.1(17) . . ?
H5A C5 H5B 111(2) . . ?
C4 C5 H5C 108.8(17) . . ?
H5A C5 H5C 103(2) . . ?
H5B C5 H5C 114(2) . . ?
C7 C6 C11 122.58(14) . . ?
C7 C6 N1 117.95(13) . . ?
C11 C6 N1 119.35(14) . . ?
S2 O7 Fe1 112.74(6) . . ?
O6 S1 O5 116.60(10) . . ?
O6 S1 O4 114.33(9) . . ?
O5 S1 O4 114.80(8) . . ?
O6 S1 C52 102.59(11) . . ?
O5 S1 C52 104.43(11) . . ?
O4 S1 C52 101.30(9) . . ?
F1 C52 F2 108.0(2) . . ?
F1 C52 F3 108.1(2) . . ?
F2 C52 F3 107.3(2) . . ?
F1 C52 S1 111.81(17) . . ?
F2 C52 S1 110.98(17) . . ?
F3 C52 S1 110.45(17) . . ?
O8 S2 O9 117.40(9) . . ?
O8 S2 O7 114.81(8) . . ?
O9 S2 O7 112.47(7) . . ?
O8 S2 C53 104.04(9) . . ?
O9 S2 C53 103.33(8) . . ?
O7 S2 C53 102.38(8) . . ?
F4 C53 F6 107.59(16) . . ?
F4 C53 F5 107.63(17) . . ?
F6 C53 F5 107.86(15) . . ?
F4 C53 S2 111.93(12) . . ?
F6 C53 S2 111.00(14) . . ?
F5 C53 S2 110.66(13) . . ?
C8 C7 C6 117.56(15) . . ?
C8 C7 C15 121.57(15) . . ?
C6 C7 C15 120.86(14) . . ?
C9 C8 C7 121.10(16) . . ?
C9 C8 H8 118.3(11) . . ?
C7 C8 H8 120.5(11) . . ?
C10 C9 C8 120.55(15) . . ?
C10 C9 H9 120.4(12) . . ?
C8 C9 H9 119.0(12) . . ?
C9 C10 C11 120.80(16) . . ?
C9 C10 H10 120.7(12) . . ?
C11 C10 H10 118.4(12) . . ?
C10 C11 C6 117.42(15) . . ?
C10 C11 C12 119.37(14) . . ?
C6 C11 C12 123.17(14) . . ?
C11 C12 C13 110.49(14) . . ?
C11 C12 C14 111.87(15) . . ?
C13 C12 C14 110.09(16) . . ?
C11 C12 H12 109.4(11) . . ?
C13 C12 H12 108.0(11) . . ?
C14 C12 H12 106.9(11) . . ?
C12 C13 H13A 110.7(14) . . ?
C12 C13 H13B 110.2(14) . . ?
H13A C13 H13B 109(2) . . ?
C12 C13 H13C 111.7(13) . . ?
H13A C13 H13C 108.0(19) . . ?
H13B C13 H13C 107.5(18) . . ?
C12 C14 H14A 111.6(15) . . ?
C12 C14 H14B 110.3(12) . . ?
H14A C14 H14B 106.8(19) . . ?
C12 C14 H14C 109.4(13) . . ?
H14A C14 H14C 111(2) . . ?
H14B C14 H14C 107.3(18) . . ?
C17 C15 C7 113.41(15) . . ?
C17 C15 C16 110.92(18) . . ?
C7 C15 C16 110.49(15) . . ?
C17 C15 H15 106.0(12) . . ?
C7 C15 H15 108.3(12) . . ?
C16 C15 H15 107.5(11) . . ?
C15 C16 H16A 111.2(13) . . ?
C15 C16 H16B 106.1(14) . . ?
H16A C16 H16B 107.0(19) . . ?
C15 C16 H16C 114.0(14) . . ?
H16A C16 H16C 106.8(19) . . ?
H16B C16 H16C 112(2) . . ?
C15 C17 H17A 113.1(15) . . ?
C15 C17 H17B 107.6(13) . . ?
H17A C17 H17B 108.8(19) . . ?
C15 C17 H17C 114.1(15) . . ?
H17A C17 H17C 106(2) . . ?
H17B C17 H17C 107(2) . . ?
C19 C18 H18A 109.5 . . ?
C19 C18 H18B 109.5 . . ?
H18A C18 H18B 109.5 . . ?
C19 C18 H18C 109.5 . . ?
H18A C18 H18C 109.5 . . ?
H18B C18 H18C 109.5 . . ?
O2 C19 C20 121.90(14) . . ?
O2 C19 C18 118.30(13) . . ?
C20 C19 C18 119.79(14) . . ?
C21 C20 C19 124.48(14) . . ?
C21 C20 H20 117.7(11) . . ?
C19 C20 H20 117.8(11) . . ?
N2 C21 C20 122.62(14) . . ?
N2 C21 C22 117.69(13) . . ?
C20 C21 C22 119.68(14) . . ?
C21 N2 C23 124.33(13) . . ?
C21 N2 H2N 117.8(13) . . ?
C23 N2 H2N 117.3(13) . . ?
C21 C22 H22A 109.5 . . ?
C21 C22 H22B 109.5 . . ?
H22A C22 H22B 109.5 . . ?
C21 C22 H22C 109.5 . . ?
H22A C22 H22C 109.5 . . ?
H22B C22 H22C 109.5 . . ?
C28 C23 C24 123.17(14) . . ?
C28 C23 N2 118.88(14) . . ?
C24 C23 N2 117.92(14) . . ?
C25 C24 C23 116.89(16) . . ?
C25 C24 C32 120.25(16) . . ?
C23 C24 C32 122.74(14) . . ?
C26 C25 C24 121.10(18) . . ?
C26 C25 H25 122.0(13) . . ?
C24 C25 H25 116.9(13) . . ?
C27 C26 C25 120.66(17) . . ?
C27 C26 H26 118.6(16) . . ?
C25 C26 H26 120.7(16) . . ?
C26 C27 C28 120.99(17) . . ?
C26 C27 H27 121.2(12) . . ?
C28 C27 H27 117.8(12) . . ?
C27 C28 C23 117.17(16) . . ?
C27 C28 C29 121.09(16) . . ?
C23 C28 C29 121.73(14) . . ?
C28 C29 C30 111.45(18) . . ?
C28 C29 C31 112.08(17) . . ?
C30 C29 C31 110.9(2) . . ?
C28 C29 H29 108.1(12) . . ?
C30 C29 H29 108.6(11) . . ?
C31 C29 H29 105.5(11) . . ?
C29 C30 H30A 111.3(16) . . ?
C29 C30 H30B 110.1(14) . . ?
H30A C30 H30B 112(2) . . ?
C29 C30 H30C 107.9(17) . . ?
H30A C30 H30C 109(2) . . ?
H30B C30 H30C 106(2) . . ?
C29 C31 H31A 114.0(18) . . ?
C29 C31 H31B 112.3(16) . . ?
H31A C31 H31B 105(2) . . ?
C29 C31 H31C 109.8(15) . . ?
H31A C31 H31C 108(2) . . ?
H31B C31 H31C 108(2) . . ?
C24 C32 C34 112.90(16) . . ?
C24 C32 C33 109.68(15) . . ?
C34 C32 C33 110.79(17) . . ?
C24 C32 H32 107.8(11) . . ?
C34 C32 H32 106.7(11) . . ?
C33 C32 H32 108.8(11) . . ?
C32 C33 H33A 108.9(13) . . ?
C32 C33 H33B 111.3(13) . . ?
H33A C33 H33B 106.8(18) . . ?
C32 C33 H33C 107.5(13) . . ?
H33A C33 H33C 111.7(19) . . ?
H33B C33 H33C 110.6(19) . . ?
C32 C34 H34A 112.0(15) . . ?
C32 C34 H34B 111.9(14) . . ?
H34A C34 H34B 106.2(19) . . ?
C32 C34 H34C 107.4(15) . . ?
H34A C34 H34C 109(2) . . ?
H34B C34 H34C 110(2) . . ?
C36 C35 H35A 109.5 . . ?
C36 C35 H35B 109.5 . . ?
H35A C35 H35B 109.5 . . ?
C36 C35 H35C 109.5 . . ?
H35A C35 H35C 109.5 . . ?
H35B C35 H35C 109.5 . . ?
O3 C36 C37 122.01(14) . . ?
O3 C36 C35 118.67(13) . . ?
C37 C36 C35 119.31(14) . . ?
C36 C37 C38 125.50(15) . . ?
C36 C37 H37 116.9(12) . . ?
C38 C37 H37 117.6(12) . . ?
N3 C38 C37 122.70(15) . . ?
N3 C38 C39 118.12(16) . . ?
C37 C38 C39 119.17(15) . . ?
C38 N3 C40 124.80(14) . . ?
C38 N3 H3N 117.1(15) . . ?
C40 N3 H3N 118.1(15) . . ?
C38 C39 H39A 109.5 . . ?
C38 C39 H39B 109.5 . . ?
H39A C39 H39B 109.5 . . ?
C38 C39 H39C 109.5 . . ?
H39A C39 H39C 109.5 . . ?
H39B C39 H39C 109.5 . . ?
C41 C40 C45 122.36(17) . . ?
C41 C40 N3 119.80(17) . . ?
C45 C40 N3 117.84(17) . . ?
C40 C41 C42 117.6(2) . . ?
C40 C41 C49 122.46(17) . . ?
C42 C41 C49 119.9(2) . . ?
C43 C42 C41 121.5(2) . . ?
C43 C42 H42 118.5(16) . . ?
C41 C42 H42 120.0(16) . . ?
C42 C43 C44 119.7(2) . . ?
C42 C43 H43 120.2(14) . . ?
C44 C43 H43 120.0(14) . . ?
C43 C44 C45 121.4(2) . . ?
C43 C44 H44 120.5(15) . . ?
C45 C44 H44 118.2(15) . . ?
C44 C45 C40 117.4(2) . . ?
C44 C45 C46 120.6(2) . . ?
C40 C45 C46 122.04(17) . . ?
C45 C46 C48 111.7(2) . . ?
C45 C46 C47 112.0(2) . . ?
C48 C46 C47 112.5(3) . . ?
C45 C46 H46 108.4(13) . . ?
C48 C46 H46 105.0(13) . . ?
C47 C46 H46 106.8(13) . . ?
C46 C47 H47A 109.5 . . ?
C46 C47 H47B 109.5 . . ?
H47A C47 H47B 109.5 . . ?
C46 C47 H47C 109.5 . . ?
H47A C47 H47C 109.5 . . ?
H47B C47 H47C 109.5 . . ?
C46 C48 H48A 109.5 . . ?
C46 C48 H48B 109.5 . . ?
H48A C48 H48B 109.5 . . ?
C46 C48 H48C 109.5 . . ?
H48A C48 H48C 109.5 . . ?
H48B C48 H48C 109.5 . . ?
C51 C49 C41 110.2(2) . . ?
C51 C49 C50 112.4(3) . . ?
C41 C49 C50 112.3(3) . . ?
C51 C49 H49 106.2(13) . . ?
C41 C49 H49 107.9(13) . . ?
C50 C49 H49 107.5(13) . . ?
C49 C50 H50A 105(3) . . ?
C49 C50 H50B 109(3) . . ?
H50A C50 H50B 105(4) . . ?
C49 C50 H50C 121(5) . . ?
H50A C50 H50C 99(5) . . ?
H50B C50 H50C 115(5) . . ?
C49 C51 H51A 109.5 . . ?
C49 C51 H51B 109.5 . . ?
H51A C51 H51B 109.5 . . ?
C49 C51 H51C 109.5 . . ?
H51A C51 H51C 109.5 . . ?
H51B C51 H51C 109.5 . . ?
C59 C54 C55 118.8(3) . . ?
C59 C54 H54 115.3(19) . . ?
C55 C54 H54 125.8(19) . . ?
C56 C55 C54 120.6(3) . . ?
C56 C55 H55 121.3(19) . . ?
C54 C55 H55 118.0(19) . . ?
C57 C56 C55 120.5(3) . . ?
C57 C56 H56 118.6(18) . . ?
C55 C56 H56 120.8(18) . . ?
C56 C57 C58 119.2(3) . . ?
C56 C57 H57 121.0(18) . . ?
C58 C57 H57 119.5(18) . . ?
C57 C58 C59 120.2(3) . . ?
C57 C58 H58 115(2) . . ?
C59 C58 H58 125(2) . . ?
C54 C59 C58 120.6(3) . . ?
C54 C59 H59 119(2) . . ?
C58 C59 H59 121(2) . . ?

loop_
_geom_bond_atom_site_label_1
_geom_bond_atom_site_label_2
_geom_bond_distance
_geom_bond_site_symmetry_2
_geom_bond_publ_flag
Fe1 O2 2.0132(11) . ?
Fe1 O1 2.0258(11) . ?
Fe1 O3 2.0460(10) . ?
Fe1 O4 2.1266(12) . ?
Fe1 O7 2.1883(12) . ?
O1 C2 1.2794(18) . ?
O2 C19 1.2773(18) . ?
O3 C36 1.2804(18) . ?
O4 S1 1.4573(12) . ?
C1 C2 1.503(2) . ?
C1 H1A 0.95(2) . ?
C1 H1B 0.90(2) . ?
C1 H1C 1.01(3) . ?
C2 C3 1.394(2) . ?
C3 C4 1.394(2) . ?
C3 H3 0.90(2) . ?
C4 N1 1.325(2) . ?
C4 C5 1.498(2) . ?
N1 C6 1.4408(19) . ?
N1 H1N 0.86(2) . ?
C5 H5A 0.92(3) . ?
C5 H5B 0.97(3) . ?
C5 H5C 0.94(3) . ?
C6 C7 1.403(2) . ?
C6 C11 1.403(2) . ?
O7 S2 1.4641(12) . ?
S1 O6 1.4194(15) . ?
S1 O5 1.4202(14) . ?
S1 C52 1.821(2) . ?
C52 F1 1.309(3) . ?
C52 F2 1.316(3) . ?
C52 F3 1.330(3) . ?
S2 O8 1.4218(15) . ?
S2 O9 1.4363(12) . ?
S2 C53 1.8268(19) . ?
C53 F4 1.327(2) . ?
C53 F6 1.328(2) . ?
C53 F5 1.331(2) . ?
C7 C8 1.387(2) . ?
C7 C15 1.524(2) . ?
C8 C9 1.384(3) . ?
C8 H8 0.96(2) . ?
C9 C10 1.382(2) . ?
C9 H9 0.96(2) . ?
C10 C11 1.397(2) . ?
C10 H10 1.00(2) . ?
C11 C12 1.519(2) . ?
C12 C13 1.529(3) . ?
C12 C14 1.532(3) . ?
C12 H12 0.967(19) . ?
C13 H13A 0.95(3) . ?
C13 H13B 0.98(3) . ?
C13 H13C 1.02(2) . ?
C14 H14A 0.88(2) . ?
C14 H14B 0.98(2) . ?
C14 H14C 1.01(2) . ?
C15 C17 1.521(3) . ?
C15 C16 1.526(3) . ?
C15 H15 0.99(2) . ?
C16 H16A 1.03(2) . ?
C16 H16B 0.92(2) . ?
C16 H16C 1.03(3) . ?
C17 H17A 0.94(2) . ?
C17 H17B 1.00(2) . ?
C17 H17C 0.98(3) . ?
C18 C19 1.495(2) . ?
C18 H18A 0.9800 . ?
C18 H18B 0.9800 . ?
C18 H18C 0.9800 . ?
C19 C20 1.394(2) . ?
C20 C21 1.394(2) . ?
C20 H20 0.948(19) . ?
C21 N2 1.324(2) . ?
C21 C22 1.498(2) . ?
N2 C23 1.4409(19) . ?
N2 H2N 0.86(2) . ?
C22 H22A 0.9800 . ?
C22 H22B 0.9800 . ?
C22 H22C 0.9800 . ?
C23 C28 1.398(2) . ?
C23 C24 1.402(2) . ?
C24 C25 1.399(2) . ?
C24 C32 1.520(2) . ?
C25 C26 1.380(3) . ?
C25 H25 0.93(2) . ?
C26 C27 1.378(3) . ?
C26 H26 0.92(2) . ?
C27 C28 1.398(2) . ?
C27 H27 0.96(2) . ?
C28 C29 1.517(3) . ?
C29 C30 1.518(3) . ?
C29 C31 1.520(3) . ?
C29 H29 0.972(19) . ?
C30 H30A 1.05(3) . ?
C30 H30B 1.03(3) . ?
C30 H30C 0.92(3) . ?
C31 H31A 0.98(3) . ?
C31 H31B 0.94(3) . ?
C31 H31C 1.01(3) . ?
C32 C34 1.527(3) . ?
C32 C33 1.530(3) . ?
C32 H32 0.984(19) . ?
C33 H33A 0.98(2) . ?
C33 H33B 0.96(2) . ?
C33 H33C 1.00(2) . ?
C34 H34A 0.98(3) . ?
C34 H34B 0.97(2) . ?
C34 H34C 0.99(3) . ?
C35 C36 1.506(2) . ?
C35 H35A 0.9800 . ?
C35 H35B 0.9800 . ?
C35 H35C 0.9800 . ?
C36 C37 1.391(2) . ?
C37 C38 1.399(2) . ?
C37 H37 0.93(2) . ?
C38 N3 1.324(2) . ?
C38 C39 1.505(2) . ?
N3 C40 1.444(2) . ?
N3 H3N 0.84(2) . ?
C39 H39A 0.9800 . ?
C39 H39B 0.9800 . ?
C39 H39C 0.9800 . ?
C40 C41 1.389(3) . ?
C40 C45 1.397(3) . ?
C41 C42 1.394(3) . ?
C41 C49 1.518(3) . ?
C42 C43 1.374(4) . ?
C42 H42 0.95(3) . ?
C43 C44 1.374(4) . ?
C43 H43 0.96(2) . ?
C44 C45 1.396(3) . ?
C44 H44 0.93(2) . ?
C45 C46 1.511(3) . ?
C46 C48 1.520(4) . ?
C46 C47 1.529(4) . ?
C46 H46 0.98(2) . ?
C47 H47A 0.9800 . ?
C47 H47B 0.9800 . ?
C47 H47C 0.9800 . ?
C48 H48A 0.9800 . ?
C48 H48B 0.9800 . ?
C48 H48C 0.9800 . ?
C49 C51 1.508(4) . ?
C49 C50 1.536(4) . ?
C49 H49 0.94(2) . ?
C50 H50A 1.05(5) . ?
C50 H50B 0.92(5) . ?
C50 H50C 0.71(6) . ?
C51 H51A 0.9800 . ?
C51 H51B 0.9800 . ?
C51 H51C 0.9800 . ?
C54 C59 1.370(4) . ?
C54 C55 1.379(4) . ?
C54 H54 0.97(3) . ?
C55 C56 1.373(4) . ?
C55 H55 1.05(3) . ?
C56 C57 1.370(4) . ?
C56 H56 0.97(3) . ?
C57 C58 1.373(4) . ?
C57 H57 0.93(3) . ?
C58 C59 1.383(5) . ?
C58 H58 0.88(3) . ?
C59 H59 0.92(3) . ?

loop_
_geom_hbond_atom_site_label_D
_geom_hbond_atom_site_label_H
_geom_hbond_atom_site_label_A
_geom_hbond_distance_DH
_geom_hbond_distance_HA
_geom_hbond_distance_DA
_geom_hbond_angle_DHA
_geom_hbond_site_symmetry_A
N1 H1N O1 0.86(2) 1.986(19) 2.680(2) 136.7(16) .
N2 H2N O2 0.86(2) 2.02(2) 2.677(2) 132.5(18) .
N2 H2N O9 0.86(2) 2.21(2) 2.923(2) 140.3(18) .
N3 H3N O3 0.84(2) 2.08(2) 2.719(2) 132.6(19) .
N3 H3N O5 0.84(2) 2.24(2) 2.886(2) 133.4(19) .

loop_
_geom_torsion_atom_site_label_1
_geom_torsion_atom_site_label_2
_geom_torsion_atom_site_label_3
_geom_torsion_atom_site_label_4
_geom_torsion
_geom_torsion_site_symmetry_1
_geom_torsion_site_symmetry_2
_geom_torsion_site_symmetry_3
_geom_torsion_site_symmetry_4
_geom_torsion_publ_flag
C6 N1 C4 C3 177.26(15) . . . . ?
C23 N2 C21 C20 167.72(15) . . . . ?
C40 N3 C38 C37 179.60(17) . . . . ?
